data_4071544
loop_
_publ_author_name
'Ito, Jun-ichi'
'Miyakawa, Takeshi'
'Nishiyama, Hisao'

_publ_section_title
;
 Amine-Assisted C&#x2212;Cl Bond Activation of Aryl Chlorides by a
 (Phebox)Rh-Chloro Complex
;
_journal_issue 13
_journal_name_full Organometallics
_journal_page_first 3312
_journal_paper_doi 10.1021/om8002174
_journal_volume 27
_journal_year 2008
_chemical_formula_sum 'C26.5 H33.5 Cl5 N3 O2 Rh'
_chemical_formula_weight 706.22
_chemical_name_systematic
; 
 ? 
;
_space_group_IT_number 2
_symmetry_cell_setting triclinic
_symmetry_space_group_name_Hall '-P 1'
_symmetry_space_group_name_H-M 'P -1'
_atom_sites_solution_hydrogens geom
_atom_sites_solution_primary direct
_atom_sites_solution_secondary difmap
_audit_creation_method SHELXL-97
_cell_angle_alpha 105.268(7)
_cell_angle_beta 97.952(6)
_cell_angle_gamma 90.103(7)
_cell_formula_units_Z 4
_cell_length_a 13.364(4)
_cell_length_b 15.834(5)
_cell_length_c 16.154(5)
_cell_measurement_reflns_used 3588
_cell_measurement_temperature 153(2)
_cell_measurement_theta_max 24.45
_cell_measurement_theta_min 2.17
_cell_volume 3263.3(17)
_computing_cell_refinement 'Bruker SMART'
_computing_data_collection 'Bruker SMART'
_computing_data_reduction 'Bruker SAINT'
_computing_molecular_graphics 'Bruker SHELXTL'
_computing_publication_material 'Bruker SHELXTL'
_computing_structure_refinement 'SHELXL-97 (Sheldrick, 1997)'
_computing_structure_solution 'SHELXS-97 (Sheldrick, 1990)'
_diffrn_ambient_temperature 153(2)
_diffrn_detector_area_resol_mean 8.366
_diffrn_measured_fraction_theta_full 0.975
_diffrn_measured_fraction_theta_max 0.975
_diffrn_measurement_device_type 'CCD area detector'
_diffrn_measurement_method 'phi and omega scans'
_diffrn_radiation_monochromator graphite
_diffrn_radiation_source 'fine-focus sealed tube'
_diffrn_radiation_type MoK\a
_diffrn_radiation_wavelength 0.71073
_diffrn_reflns_av_R_equivalents 0.0478
_diffrn_reflns_av_sigmaI/netI 0.1083
_diffrn_reflns_limit_h_max 17
_diffrn_reflns_limit_h_min -17
_diffrn_reflns_limit_k_max 15
_diffrn_reflns_limit_k_min -20
_diffrn_reflns_limit_l_max 21
_diffrn_reflns_limit_l_min -13
_diffrn_reflns_number 22966
_diffrn_reflns_theta_full 27.74
_diffrn_reflns_theta_max 27.74
_diffrn_reflns_theta_min 1.88
_exptl_absorpt_coefficient_mu 0.960
_exptl_absorpt_correction_T_max 1.000000
_exptl_absorpt_correction_T_min 0.734031
_exptl_absorpt_correction_type empirical
_exptl_crystal_colour colorless
_exptl_crystal_density_diffrn 1.438
_exptl_crystal_density_method 'not measured'
_exptl_crystal_description prism
_exptl_crystal_F_000 1438
_exptl_crystal_size_max 0.70
_exptl_crystal_size_mid 0.30
_exptl_crystal_size_min 0.10
_refine_diff_density_max 2.471
_refine_diff_density_min -1.618
_refine_diff_density_rms 0.157
_refine_ls_extinction_method none
_refine_ls_goodness_of_fit_ref 1.022
_refine_ls_hydrogen_treatment constr
_refine_ls_matrix_type full
_refine_ls_number_parameters 682
_refine_ls_number_reflns 14967
_refine_ls_number_restraints 1
_refine_ls_restrained_S_all 1.022
_refine_ls_R_factor_all 0.1251
_refine_ls_R_factor_gt 0.0697
_refine_ls_shift/su_max 0.001
_refine_ls_shift/su_mean 0.000
_refine_ls_structure_factor_coef Fsqd
_refine_ls_weighting_details 'calc w=1/[\s^2^(Fo^2^)+(0.1109P)^2^+0.0000P] where P=(Fo^2^+2Fc^2^)/3'
_refine_ls_weighting_scheme calc
_refine_ls_wR_factor_gt 0.1737
_refine_ls_wR_factor_ref 0.2041
_reflns_number_gt 9098
_reflns_number_total 14967
_reflns_threshold_expression >2sigma(I)
_cod_data_source_file om8002174-file002.cif
_cod_data_source_block Complex_5
_cod_depositor_comments
;
The following automatic conversions were performed:

'_symmetry_cell_setting' value 'Triclinic' changed to 'triclinic'
according to /home/saulius/struct/CIF-dictionaries/cif_core.dic
dictionary named 'cif_core.dic' version 2.4.1 from
2010-06-29.

'_exptl_absorpt_correction_type' value 'Empirical'
changed to 'empirical' according to
/home/saulius/struct/CIF-dictionaries/cif_core.dic dictionary named
'cif_core.dic' version 2.4.1 from 2010-06-29.

Automatic conversion script
Id: cif_fix_values 1715 2011-07-08 13:25:40Z adriana 
;
_cod_original_cell_volume 3263.2(18)
_cod_original_sg_symbol_H-M P-1
_cod_original_formula_sum 'C26.50 H33.50 Cl5 N3 O2 Rh'
_cod_database_code 4071544

loop_
_symmetry_equiv_pos_as_xyz
'x, y, z'
'-x, -y, -z'

loop_
_atom_site_label
_atom_site_type_symbol
_atom_site_fract_x
_atom_site_fract_y
_atom_site_fract_z
_atom_site_U_iso_or_equiv
_atom_site_adp_type
_atom_site_occupancy
_atom_site_symmetry_multiplicity
_atom_site_calc_flag
_atom_site_refinement_flags
_atom_site_disorder_assembly
_atom_site_disorder_group
Rh1 Rh 0.39585(3) 0.31812(3) 0.62489(3) 0.02074(13) Uani 1 1 d . . .
Rh2 Rh 0.85520(3) 0.18193(3) 0.37742(3) 0.02168(14) Uani 1 1 d . . .
N1 N 0.4498(4) 0.2604(3) 0.7220(4) 0.0270(12) Uani 1 1 d . . .
N2 N 0.3663(4) 0.4186(3) 0.5641(4) 0.0251(12) Uani 1 1 d . . .
N3 N 0.1771(4) 0.2955(4) 0.6123(4) 0.0283(12) Uani 1 1 d . . .
H1 H 0.1857 0.2635 0.5604 0.034 Uiso 1 1 calc R . .
N4 N 0.8776(4) 0.2377(4) 0.2786(4) 0.0302(13) Uani 1 1 d . . .
N5 N 0.8456(4) 0.0830(3) 0.4397(3) 0.0225(11) Uani 1 1 d . . .
N6 N 0.6406(4) 0.2066(4) 0.3886(4) 0.0295(13) Uani 1 1 d . . .
H2 H 0.6669 0.2380 0.4406 0.035 Uiso 1 1 calc R . .
Cl1 Cl 0.56220(11) 0.30172(10) 0.57867(12) 0.0297(4) Uani 1 1 d . . .
Cl2 Cl 0.32801(11) 0.19031(10) 0.50339(11) 0.0281(3) Uani 1 1 d . . .
Cl3 Cl 1.03755(11) 0.19785(10) 0.42276(11) 0.0290(4) Uani 1 1 d . . .
Cl4 Cl 0.82946(12) 0.31154(10) 0.49742(11) 0.0304(4) Uani 1 1 d . . .
O1 O 0.5383(4) 0.2805(3) 0.8536(3) 0.0394(12) Uani 1 1 d . . .
O2 O 0.3930(3) 0.5618(3) 0.5790(3) 0.0335(11) Uani 1 1 d . . .
O3 O 0.9223(4) 0.2151(4) 0.1474(4) 0.0454(13) Uani 1 1 d . . .
O4 O 0.8655(3) -0.0596(3) 0.4271(3) 0.0291(10) Uani 1 1 d . . .
C1 C 0.4547(5) 0.4181(4) 0.7154(4) 0.0255(14) Uani 1 1 d . . .
C2 C 0.5032(5) 0.4071(5) 0.7914(5) 0.0321(15) Uani 1 1 d . . .
C3 C 0.5491(5) 0.4784(5) 0.8555(5) 0.0367(17) Uani 1 1 d . . .
H3 H 0.5821 0.4702 0.9087 0.044 Uiso 1 1 calc R . .
C4 C 0.5470(6) 0.5623(5) 0.8421(5) 0.0411(18) Uani 1 1 d . . .
C5 C 0.4993(5) 0.5708(4) 0.7620(5) 0.0338(16) Uani 1 1 d . . .
H5 H 0.4993 0.6267 0.7506 0.041 Uiso 1 1 calc R . .
C6 C 0.4522(5) 0.4997(4) 0.6990(5) 0.0276(14) Uani 1 1 d . . .
C7 C 0.5925(7) 0.6432(6) 0.9102(6) 0.057(2) Uani 1 1 d . . .
C8 C 0.6433(9) 0.6222(7) 0.9949(6) 0.078(3) Uani 1 1 d . . .
H8A H 0.5932 0.5941 1.0189 0.117 Uiso 1 1 calc R . .
H8B H 0.6700 0.6767 1.0372 0.117 Uiso 1 1 calc R . .
H8C H 0.6987 0.5827 0.9817 0.117 Uiso 1 1 calc R . .
C9 C 0.5084(9) 0.7082(6) 0.9333(7) 0.078(3) Uani 1 1 d . . .
H9A H 0.4770 0.7236 0.8810 0.116 Uiso 1 1 calc R . .
H9B H 0.5376 0.7613 0.9765 0.116 Uiso 1 1 calc R . .
H9C H 0.4572 0.6811 0.9571 0.116 Uiso 1 1 calc R . .
C10 C 0.6729(9) 0.6871(8) 0.8732(7) 0.093(4) Uani 1 1 d . . .
H10A H 0.7275 0.6469 0.8596 0.140 Uiso 1 1 calc R . .
H10B H 0.7005 0.7409 0.9162 0.140 Uiso 1 1 calc R . .
H10C H 0.6416 0.7015 0.8203 0.140 Uiso 1 1 calc R . .
C11 C 0.4970(5) 0.3140(4) 0.7905(4) 0.0284(14) Uani 1 1 d . . .
C12 C 0.5173(7) 0.1868(6) 0.8231(5) 0.051(2) Uani 1 1 d . . .
H12A H 0.4797 0.1663 0.8633 0.062 Uiso 1 1 calc R . .
H12B H 0.5809 0.1551 0.8185 0.062 Uiso 1 1 calc R . .
C13 C 0.4537(5) 0.1717(4) 0.7343(5) 0.0316(15) Uani 1 1 d . . .
C14 C 0.3458(6) 0.1380(6) 0.7331(6) 0.052(2) Uani 1 1 d . . .
H14A H 0.3151 0.1776 0.7794 0.078 Uiso 1 1 calc R . .
H14B H 0.3477 0.0792 0.7423 0.078 Uiso 1 1 calc R . .
H14C H 0.3057 0.1355 0.6769 0.078 Uiso 1 1 calc R . .
C15 C 0.5020(7) 0.1112(5) 0.6616(6) 0.053(2) Uani 1 1 d . . .
H15A H 0.4642 0.1122 0.6054 0.079 Uiso 1 1 calc R . .
H15B H 0.5006 0.0513 0.6678 0.079 Uiso 1 1 calc R . .
H15C H 0.5722 0.1313 0.6650 0.079 Uiso 1 1 calc R . .
C16 C 0.4033(5) 0.4927(4) 0.6118(4) 0.0250(14) Uani 1 1 d . . .
C17 C 0.3517(5) 0.5254(4) 0.4873(5) 0.0303(15) Uani 1 1 d . . .
H17A H 0.4045 0.5249 0.4499 0.036 Uiso 1 1 calc R . .
H17B H 0.2951 0.5602 0.4698 0.036 Uiso 1 1 calc R . .
C18 C 0.3141(5) 0.4310(4) 0.4806(4) 0.0263(14) Uani 1 1 d . . .
C19 C 0.3482(6) 0.3665(5) 0.4029(5) 0.0362(17) Uani 1 1 d . . .
H19A H 0.4222 0.3700 0.4082 0.054 Uiso 1 1 calc R . .
H19B H 0.3188 0.3810 0.3496 0.054 Uiso 1 1 calc R . .
H19C H 0.3258 0.3069 0.4009 0.054 Uiso 1 1 calc R . .
C20 C 0.2005(5) 0.4254(5) 0.4792(6) 0.0435(19) Uani 1 1 d . . .
H20A H 0.1790 0.3649 0.4747 0.065 Uiso 1 1 calc R . .
H20B H 0.1664 0.4435 0.4293 0.065 Uiso 1 1 calc R . .
H20C H 0.1826 0.4641 0.5328 0.065 Uiso 1 1 calc R . .
C21 C 0.2616(5) 0.3326(4) 0.6670(4) 0.0243(13) Uani 1 1 d . . .
C22 C 0.2430(5) 0.3788(5) 0.7485(5) 0.0366(17) Uani 1 1 d . . .
H22 H 0.2986 0.4058 0.7907 0.044 Uiso 1 1 calc R . .
C23 C 0.1466(6) 0.3872(5) 0.7710(5) 0.046(2) Uani 1 1 d . . .
H23 H 0.1367 0.4184 0.8280 0.055 Uiso 1 1 calc R . .
C24 C 0.0640(6) 0.3495(5) 0.7094(5) 0.0420(19) Uani 1 1 d . . .
H24 H -0.0029 0.3563 0.7231 0.050 Uiso 1 1 calc R . .
C25 C 0.0806(5) 0.3033(5) 0.6303(5) 0.0381(17) Uani 1 1 d . . .
H25 H 0.0256 0.2763 0.5875 0.046 Uiso 1 1 calc R . .
C26 C 0.8837(4) 0.0809(4) 0.2890(4) 0.0255(14) Uani 1 1 d . . .
C27 C 0.9078(5) 0.0913(5) 0.2115(4) 0.0294(15) Uani 1 1 d . . .
C28 C 0.9349(5) 0.0193(5) 0.1497(5) 0.0331(16) Uani 1 1 d . . .
H28 H 0.9531 0.0264 0.0970 0.040 Uiso 1 1 calc R . .
C29 C 0.9355(5) -0.0643(5) 0.1650(5) 0.0341(16) Uani 1 1 d . A .
C30 C 0.9126(5) -0.0730(5) 0.2433(5) 0.0303(15) Uani 1 1 d . . .
H30 H 0.9140 -0.1288 0.2549 0.036 Uiso 1 1 calc R . .
C31 C 0.8876(5) -0.0002(4) 0.3049(4) 0.0246(13) Uani 1 1 d . . .
C32 C 0.9637(6) -0.1444(5) 0.0964(5) 0.045(2) Uani 1 1 d . . .
C36 C 0.9019(5) 0.1828(5) 0.2127(5) 0.0320(16) Uani 1 1 d . . .
C37 C 0.9063(9) 0.3079(6) 0.1747(7) 0.065(3) Uani 1 1 d . . .
H37A H 0.8505 0.3239 0.1353 0.078 Uiso 1 1 calc R . .
H37B H 0.9683 0.3419 0.1740 0.078 Uiso 1 1 calc R . .
C38 C 0.8795(6) 0.3277(5) 0.2671(6) 0.043(2) Uani 1 1 d . . .
C39 C 0.9555(7) 0.3842(6) 0.3331(7) 0.062(3) Uani 1 1 d . . .
H39A H 0.9367 0.3898 0.3908 0.093 Uiso 1 1 calc R . .
H39B H 0.9586 0.4422 0.3226 0.093 Uiso 1 1 calc R . .
H39C H 1.0218 0.3581 0.3300 0.093 Uiso 1 1 calc R . .
C40 C 0.7731(6) 0.3628(6) 0.2710(7) 0.057(2) Uani 1 1 d . . .
H40A H 0.7243 0.3214 0.2286 0.085 Uiso 1 1 calc R . .
H40B H 0.7711 0.4197 0.2576 0.085 Uiso 1 1 calc R . .
H40C H 0.7556 0.3697 0.3294 0.085 Uiso 1 1 calc R . .
C41 C 0.8648(4) 0.0075(4) 0.3925(4) 0.0234(13) Uani 1 1 d . . .
C42 C 0.8539(5) -0.0219(4) 0.5177(4) 0.0246(13) Uani 1 1 d . . .
H41A H 0.9186 -0.0216 0.5558 0.030 Uiso 1 1 calc R . .
H41B H 0.8020 -0.0558 0.5351 0.030 Uiso 1 1 calc R . .
C43 C 0.8208(5) 0.0720(4) 0.5231(4) 0.0258(14) Uani 1 1 d . . .
C44 C 0.8817(6) 0.1371(5) 0.6001(5) 0.0374(17) Uani 1 1 d . . .
H44A H 0.9538 0.1254 0.6009 0.056 Uiso 1 1 calc R . .
H44B H 0.8602 0.1311 0.6539 0.056 Uiso 1 1 calc R . .
H44C H 0.8704 0.1968 0.5951 0.056 Uiso 1 1 calc R . .
C45 C 0.7083(5) 0.0793(5) 0.5249(6) 0.0423(19) Uani 1 1 d . . .
H45A H 0.6892 0.1392 0.5260 0.063 Uiso 1 1 calc R . .
H45B H 0.6911 0.0649 0.5767 0.063 Uiso 1 1 calc R . .
H45C H 0.6717 0.0384 0.4730 0.063 Uiso 1 1 calc R . .
C46 C 0.7056(5) 0.1680(4) 0.3344(5) 0.0278(14) Uani 1 1 d . . .
C47 C 0.6600(5) 0.1215(5) 0.2524(5) 0.0393(18) Uani 1 1 d . . .
H47 H 0.7010 0.0924 0.2108 0.047 Uiso 1 1 calc R . .
C48 C 0.5580(6) 0.1168(6) 0.2304(6) 0.050(2) Uani 1 1 d . . .
H48 H 0.5289 0.0858 0.1733 0.061 Uiso 1 1 calc R . .
C49 C 0.4953(5) 0.1568(6) 0.2902(6) 0.049(2) Uani 1 1 d . . .
H49 H 0.4238 0.1529 0.2751 0.058 Uiso 1 1 calc R . .
C50 C 0.5385(5) 0.2010(5) 0.3697(5) 0.0386(18) Uani 1 1 d . . .
H50 H 0.4980 0.2282 0.4124 0.046 Uiso 1 1 calc R . .
C51 C 0.7606(7) 0.3999(7) 0.7152(6) 0.064(3) Uani 1 1 d . . .
H51A H 0.6887 0.4154 0.7110 0.076 Uiso 1 1 calc R . .
H51B H 0.7739 0.3687 0.6563 0.076 Uiso 1 1 calc R . .
C52 C 0.1932(6) 0.0964(6) 0.2866(5) 0.050(2) Uani 1 1 d . . .
H52A H 0.1234 0.0780 0.2898 0.060 Uiso 1 1 calc R . .
H52B H 0.2222 0.1338 0.3444 0.060 Uiso 1 1 calc R . .
C53 C 0.2980(14) 0.9762(11) 0.0141(12) 0.136(6) Uiso 1 1 d . . .
H53A H 0.2273 0.9788 -0.0129 0.163 Uiso 1 1 calc R . .
H53B H 0.2991 0.9961 0.0777 0.163 Uiso 1 1 calc R . .
C54 C 0.182(2) 0.580(3) 0.002(3) 0.177(17) Uiso 0.50 1 d PD . .
H54A H 0.2095 0.5585 0.0523 0.212 Uiso 0.50 1 calc PR . .
H54B H 0.1728 0.6436 0.0273 0.212 Uiso 0.50 1 calc PR . .
C33 C 1.0801(12) -0.1329(10) 0.0846(10) 0.065(4) Uiso 0.679(16) 1 d P A 1
C34 C 0.9009(11) -0.1468(9) 0.0065(9) 0.057(4) Uiso 0.679(16) 1 d P A 1
C35 C 0.9502(13) -0.2294(11) 0.1163(11) 0.073(5) Uiso 0.679(16) 1 d P A 1
C32A C 1.043(2) -0.1973(19) 0.1381(19) 0.054(8) Uiso 0.321(16) 1 d P A 2
C33A C 0.979(3) -0.121(2) 0.020(2) 0.069(10) Uiso 0.321(16) 1 d P A 2
C34A C 0.863(2) -0.211(2) 0.083(2) 0.060(9) Uiso 0.321(16) 1 d P A 2
Cl5 Cl 0.7825(3) 0.3316(3) 0.7823(3) 0.1034(11) Uani 1 1 d . . .
Cl6 Cl 0.8373(2) 0.49617(19) 0.7531(2) 0.0920(10) Uani 1 1 d . . .
Cl7 Cl 0.2661(2) 0.00298(16) 0.25925(18) 0.0687(7) Uani 1 1 d . . .
Cl8 Cl 0.1904(2) 0.15701(19) 0.21016(18) 0.0708(7) Uani 1 1 d . . .
Cl9 Cl 0.3289(4) 0.8724(3) -0.0104(3) 0.1485(17) Uiso 1 1 d . . .
Cl10 Cl 0.3668(5) 1.0469(5) -0.0139(4) 0.191(2) Uiso 1 1 d . . .
Cl11 Cl 0.0639(19) 0.5414(15) -0.0168(15) 0.314(10) Uiso 0.50 1 d PD . .
Cl12 Cl 0.283(2) 0.583(2) -0.0459(19) 0.405(15) Uiso 0.50 1 d PD . .

loop_
_atom_site_aniso_label
_atom_site_aniso_U_11
_atom_site_aniso_U_22
_atom_site_aniso_U_33
_atom_site_aniso_U_23
_atom_site_aniso_U_13
_atom_site_aniso_U_12
Rh1 0.0147(2) 0.0177(2) 0.0306(3) 0.0077(2) 0.00357(19) -0.00192(17)
Rh2 0.0154(2) 0.0204(3) 0.0318(3) 0.0110(2) 0.0043(2) 0.00078(18)
N1 0.015(2) 0.028(3) 0.041(3) 0.014(3) 0.004(2) 0.000(2)
N2 0.019(3) 0.022(3) 0.036(3) 0.011(2) 0.006(2) 0.002(2)
N3 0.018(3) 0.031(3) 0.037(3) 0.009(3) 0.004(2) -0.001(2)
N4 0.022(3) 0.031(3) 0.046(4) 0.021(3) 0.008(3) 0.004(2)
N5 0.017(2) 0.021(3) 0.031(3) 0.011(2) 0.001(2) 0.000(2)
N6 0.017(3) 0.033(3) 0.040(3) 0.010(3) 0.006(2) 0.005(2)
Cl1 0.0174(7) 0.0288(8) 0.0465(10) 0.0139(7) 0.0090(7) -0.0004(6)
Cl2 0.0229(8) 0.0232(8) 0.0365(9) 0.0050(7) 0.0045(6) -0.0047(6)
Cl3 0.0168(7) 0.0273(8) 0.0449(10) 0.0130(7) 0.0048(6) 0.0019(6)
Cl4 0.0228(8) 0.0240(8) 0.0433(10) 0.0072(7) 0.0050(7) 0.0029(6)
O1 0.039(3) 0.043(3) 0.037(3) 0.015(2) -0.001(2) -0.002(2)
O2 0.030(3) 0.019(2) 0.054(3) 0.014(2) 0.007(2) 0.0002(18)
O3 0.052(3) 0.051(3) 0.047(3) 0.032(3) 0.016(3) 0.007(3)
O4 0.032(3) 0.025(2) 0.035(3) 0.013(2) 0.009(2) -0.0019(19)
C1 0.018(3) 0.028(3) 0.031(4) 0.008(3) 0.009(3) -0.002(2)
C2 0.028(4) 0.035(4) 0.032(4) 0.005(3) 0.006(3) -0.006(3)
C3 0.034(4) 0.041(4) 0.030(4) 0.002(3) 0.003(3) -0.008(3)
C4 0.037(4) 0.038(4) 0.043(5) 0.001(3) 0.009(3) -0.010(3)
C5 0.030(4) 0.024(3) 0.046(4) 0.003(3) 0.013(3) -0.010(3)
C6 0.018(3) 0.023(3) 0.039(4) 0.002(3) 0.009(3) -0.001(2)
C7 0.059(6) 0.049(5) 0.048(5) -0.011(4) 0.004(4) -0.019(4)
C8 0.088(8) 0.070(7) 0.053(6) -0.011(5) -0.011(6) -0.032(6)
C9 0.086(8) 0.053(6) 0.079(8) -0.010(5) 0.016(6) -0.001(5)
C10 0.096(9) 0.093(8) 0.070(7) -0.016(6) 0.017(6) -0.064(7)
C11 0.025(3) 0.037(4) 0.025(3) 0.010(3) 0.004(3) -0.007(3)
C12 0.057(5) 0.052(5) 0.043(5) 0.016(4) -0.006(4) 0.002(4)
C13 0.030(4) 0.031(4) 0.038(4) 0.014(3) 0.010(3) 0.003(3)
C14 0.038(4) 0.051(5) 0.083(7) 0.046(5) 0.007(4) -0.004(4)
C15 0.069(6) 0.039(5) 0.062(6) 0.027(4) 0.026(5) 0.026(4)
C16 0.020(3) 0.019(3) 0.039(4) 0.010(3) 0.008(3) 0.000(2)
C17 0.026(3) 0.019(3) 0.049(4) 0.014(3) 0.006(3) 0.002(3)
C18 0.022(3) 0.027(3) 0.033(4) 0.013(3) 0.002(3) 0.001(2)
C19 0.048(4) 0.031(4) 0.033(4) 0.013(3) 0.007(3) 0.004(3)
C20 0.023(4) 0.048(5) 0.065(5) 0.026(4) 0.002(3) 0.001(3)
C21 0.022(3) 0.019(3) 0.035(4) 0.012(3) 0.005(3) 0.001(2)
C22 0.022(3) 0.047(4) 0.038(4) 0.005(3) 0.006(3) -0.005(3)
C23 0.031(4) 0.054(5) 0.049(5) 0.000(4) 0.020(4) 0.004(3)
C24 0.025(4) 0.052(5) 0.049(5) 0.011(4) 0.013(3) 0.003(3)
C25 0.018(3) 0.051(5) 0.048(5) 0.015(4) 0.011(3) -0.007(3)
C26 0.014(3) 0.033(4) 0.028(3) 0.008(3) 0.001(2) -0.003(2)
C27 0.021(3) 0.042(4) 0.026(3) 0.010(3) 0.000(3) -0.002(3)
C28 0.021(3) 0.048(4) 0.028(4) 0.007(3) 0.004(3) -0.002(3)
C29 0.029(4) 0.034(4) 0.036(4) 0.003(3) 0.005(3) 0.001(3)
C30 0.021(3) 0.032(4) 0.038(4) 0.007(3) 0.006(3) 0.000(3)
C31 0.018(3) 0.025(3) 0.031(4) 0.010(3) 0.002(3) -0.002(2)
C32 0.051(5) 0.041(4) 0.037(4) -0.001(4) 0.010(4) -0.003(4)
C36 0.022(3) 0.044(4) 0.037(4) 0.021(3) 0.007(3) 0.006(3)
C37 0.093(8) 0.046(5) 0.082(7) 0.045(5) 0.046(6) 0.024(5)
C38 0.038(4) 0.036(4) 0.073(6) 0.039(4) 0.025(4) 0.011(3)
C39 0.056(6) 0.052(5) 0.093(8) 0.045(5) 0.009(5) -0.001(4)
C40 0.042(5) 0.057(5) 0.088(7) 0.046(5) 0.017(5) 0.018(4)
C41 0.015(3) 0.021(3) 0.037(4) 0.011(3) 0.004(3) -0.004(2)
C42 0.024(3) 0.025(3) 0.028(3) 0.011(3) 0.003(3) -0.004(2)
C43 0.023(3) 0.023(3) 0.035(4) 0.013(3) 0.009(3) 0.002(2)
C44 0.056(5) 0.028(4) 0.031(4) 0.014(3) 0.004(3) -0.001(3)
C45 0.024(4) 0.055(5) 0.062(5) 0.031(4) 0.022(3) 0.008(3)
C46 0.021(3) 0.028(3) 0.042(4) 0.020(3) 0.011(3) 0.000(3)
C47 0.023(3) 0.047(4) 0.041(4) 0.003(4) -0.003(3) 0.004(3)
C48 0.024(4) 0.063(5) 0.054(5) 0.005(4) -0.008(4) -0.001(4)
C49 0.011(3) 0.064(5) 0.070(6) 0.022(5) -0.002(4) 0.001(3)
C50 0.023(3) 0.046(4) 0.049(5) 0.017(4) 0.004(3) 0.009(3)
C51 0.048(6) 0.079(7) 0.061(6) 0.015(5) 0.005(5) -0.013(5)
C52 0.038(4) 0.076(6) 0.040(5) 0.020(4) 0.009(4) 0.011(4)
Cl5 0.081(2) 0.122(3) 0.136(3) 0.076(3) 0.033(2) 0.0217(19)
Cl6 0.0596(17) 0.0712(18) 0.131(3) 0.0098(18) -0.0025(17) -0.0050(13)
Cl7 0.0676(16) 0.0599(15) 0.0798(18) 0.0165(13) 0.0188(13) 0.0092(12)
Cl8 0.0671(16) 0.0899(19) 0.0686(16) 0.0462(15) 0.0060(13) 0.0067(14)

loop_
_atom_type_symbol
_atom_type_description
_atom_type_scat_dispersion_real
_atom_type_scat_dispersion_imag
_atom_type_scat_source
C C 0.0033 0.0016 'International Tables Vol C Tables 4.2.6.8 and 6.1.1.4'
H H 0.0000 0.0000 'International Tables Vol C Tables 4.2.6.8 and 6.1.1.4'
N N 0.0061 0.0033 'International Tables Vol C Tables 4.2.6.8 and 6.1.1.4'
O O 0.0106 0.0060 'International Tables Vol C Tables 4.2.6.8 and 6.1.1.4'
Cl Cl 0.1484 0.1585 'International Tables Vol C Tables 4.2.6.8 and 6.1.1.4'
Rh Rh -1.1178 0.9187 'International Tables Vol C Tables 4.2.6.8 and 6.1.1.4'

loop_
_geom_angle_atom_site_label_1
_geom_angle_atom_site_label_2
_geom_angle_atom_site_label_3
_geom_angle
_geom_angle_site_symmetry_3
C1 Rh1 C21 91.9(3) .
C1 Rh1 N1 78.5(3) .
C21 Rh1 N1 90.7(2) .
C1 Rh1 N2 79.2(2) .
C21 Rh1 N2 90.3(2) .
N1 Rh1 N2 157.7(2) .
C1 Rh1 Cl1 86.55(18) .
C21 Rh1 Cl1 178.03(19) .
N1 Rh1 Cl1 87.81(15) .
N2 Rh1 Cl1 90.64(15) .
C1 Rh1 Cl2 176.68(19) .
C21 Rh1 Cl2 91.17(19) .
N1 Rh1 Cl2 102.67(16) .
N2 Rh1 Cl2 99.58(16) .
Cl1 Rh1 Cl2 90.38(6) .
C26 Rh2 C46 92.3(3) .
C26 Rh2 N4 78.7(3) .
C46 Rh2 N4 90.3(2) .
C26 Rh2 N5 78.8(2) .
C46 Rh2 N5 90.9(2) .
N4 Rh2 N5 157.5(2) .
C26 Rh2 Cl3 85.95(18) .
C46 Rh2 Cl3 177.4(2) .
N4 Rh2 Cl3 87.47(16) .
N5 Rh2 Cl3 90.63(14) .
C26 Rh2 Cl4 176.16(18) .
C46 Rh2 Cl4 91.3(2) .
N4 Rh2 Cl4 102.66(17) .
N5 Rh2 Cl4 99.80(15) .
Cl3 Rh2 Cl4 90.50(6) .
C11 N1 C13 108.5(6) .
C11 N1 Rh1 114.1(4) .
C13 N1 Rh1 137.4(4) .
C16 N2 C18 108.6(5) .
C16 N2 Rh1 112.1(4) .
C18 N2 Rh1 139.2(4) .
C25 N3 C21 126.0(6) .
C36 N4 C38 110.7(6) .
C36 N4 Rh2 113.0(5) .
C38 N4 Rh2 136.1(5) .
C41 N5 C43 108.3(5) .
C41 N5 Rh2 112.4(4) .
C43 N5 Rh2 139.2(4) .
C46 N6 C50 125.5(6) .
C11 O1 C12 106.3(5) .
C16 O2 C17 105.1(5) .
C36 O3 C37 105.8(6) .
C41 O4 C42 105.5(5) .
C2 C1 C6 121.1(6) .
C2 C1 Rh1 120.1(5) .
C6 C1 Rh1 118.6(5) .
C1 C2 C3 120.4(7) .
C1 C2 C11 109.8(6) .
C3 C2 C11 129.8(7) .
C2 C3 C4 120.3(7) .
C3 C4 C5 117.8(7) .
C3 C4 C7 123.0(8) .
C5 C4 C7 119.2(7) .
C6 C5 C4 121.6(7) .
C5 C6 C1 118.8(7) .
C5 C6 C16 130.8(7) .
C1 C6 C16 110.3(6) .
C4 C7 C9 109.1(8) .
C4 C7 C10 109.2(7) .
C9 C7 C10 108.8(9) .
C4 C7 C8 112.7(8) .
C9 C7 C8 108.4(8) .
C10 C7 C8 108.7(9) .
N1 C11 O1 117.2(6) .
N1 C11 C2 117.4(6) .
O1 C11 C2 125.4(6) .
O1 C12 C13 105.6(6) .
N1 C13 C12 102.3(6) .
N1 C13 C15 109.6(6) .
C12 C13 C15 113.2(6) .
N1 C13 C14 108.9(6) .
C12 C13 C14 112.4(7) .
C15 C13 C14 110.0(7) .
N2 C16 O2 117.9(6) .
N2 C16 C6 119.6(6) .
O2 C16 C6 122.4(6) .
O2 C17 C18 105.0(5) .
N2 C18 C20 109.5(6) .
N2 C18 C19 111.7(5) .
C20 C18 C19 112.3(6) .
N2 C18 C17 100.7(5) .
C20 C18 C17 111.4(5) .
C19 C18 C17 110.7(6) .
N3 C21 C22 113.9(6) .
N3 C21 Rh1 119.4(5) .
C22 C21 Rh1 126.7(5) .
C23 C22 C21 122.5(7) .
C22 C23 C24 119.5(7) .
C25 C24 C23 118.9(7) .
C24 C25 N3 119.1(7) .
C31 C26 C27 120.0(6) .
C31 C26 Rh2 120.3(5) .
C27 C26 Rh2 119.5(5) .
C26 C27 C28 119.7(7) .
C26 C27 C36 109.0(6) .
C28 C27 C36 131.3(7) .
C27 C28 C29 120.1(7) .
C30 C29 C28 119.2(6) .
C30 C29 C32 120.4(7) .
C28 C29 C32 120.4(7) .
C29 C30 C31 119.9(7) .
C26 C31 C30 121.0(6) .
C26 C31 C41 109.2(6) .
C30 C31 C41 129.9(6) .
C33A C32 C35 133.1(16) .
C33A C32 C29 110.8(15) .
C35 C32 C29 114.8(9) .
C33A C32 C32A 120.3(19) .
C35 C32 C32A 50.9(12) .
C29 C32 C32A 110.4(12) .
C33A C32 C34 42.4(14) .
C35 C32 C34 109.6(10) .
C29 C32 C34 109.2(8) .
C32A C32 C34 140.4(13) .
C33A C32 C33 65.0(15) .
C35 C32 C33 108.0(10) .
C29 C32 C33 109.1(8) .
C32A C32 C33 61.8(13) .
C34 C32 C33 105.6(9) .
C33A C32 C34A 113.6(18) .
C35 C32 C34A 47.4(12) .
C29 C32 C34A 101.2(12) .
C32A C32 C34A 98.3(16) .
C34 C32 C34A 72.8(12) .
C33 C32 C34A 148.0(13) .
N4 C36 O3 116.3(6) .
N4 C36 C27 119.7(6) .
O3 C36 C27 123.9(7) .
O3 C37 C38 107.0(6) .
C39 C38 N4 110.5(7) .
C39 C38 C40 112.2(8) .
N4 C38 C40 108.3(6) .
C39 C38 C37 113.8(8) .
N4 C38 C37 100.1(6) .
C40 C38 C37 111.3(8) .
N5 C41 O4 117.6(6) .
N5 C41 C31 119.3(6) .
O4 C41 C31 123.1(5) .
O4 C42 C43 105.3(5) .
N5 C43 C45 109.7(5) .
N5 C43 C44 111.4(5) .
C45 C43 C44 111.9(6) .
N5 C43 C42 100.9(5) .
C45 C43 C42 111.5(5) .
C44 C43 C42 111.0(5) .
N6 C46 C47 114.7(6) .
N6 C46 Rh2 118.9(5) .
C47 C46 Rh2 126.5(5) .
C48 C47 C46 121.4(7) .
C47 C48 C49 120.9(8) .
C50 C49 C48 118.2(7) .
C49 C50 N6 119.3(7) .
Cl5 C51 Cl6 111.9(5) .
Cl8 C52 Cl7 111.2(5) .
Cl10 C53 Cl9 118.2(11) .
Cl11 C54 Cl12 142(3) .
C54 Cl11 Cl11 150(3) 2_565

loop_
_geom_bond_atom_site_label_1
_geom_bond_atom_site_label_2
_geom_bond_distance
_geom_bond_site_symmetry_2
Rh1 C1 1.928(6) .
Rh1 C21 1.998(6) .
Rh1 N1 2.064(5) .
Rh1 N2 2.089(5) .
Rh1 Cl1 2.4343(17) .
Rh1 Cl2 2.4856(17) .
Rh2 C26 1.921(6) .
Rh2 C46 2.015(6) .
Rh2 N4 2.071(6) .
Rh2 N5 2.086(5) .
Rh2 Cl3 2.4384(17) .
Rh2 Cl4 2.4859(18) .
N1 C11 1.286(8) .
N1 C13 1.469(8) .
N2 C16 1.278(8) .
N2 C18 1.492(8) .
N3 C25 1.360(8) .
N3 C21 1.361(8) .
N4 C36 1.267(9) .
N4 C38 1.485(9) .
N5 C41 1.285(8) .
N5 C43 1.484(8) .
N6 C46 1.351(8) .
N6 C50 1.354(8) .
O1 C11 1.325(8) .
O1 C12 1.448(10) .
O2 C16 1.335(7) .
O2 C17 1.467(9) .
O3 C36 1.346(8) .
O3 C37 1.444(10) .
O4 C41 1.324(7) .
O4 C42 1.456(8) .
C1 C2 1.361(10) .
C1 C6 1.386(9) .
C2 C3 1.389(9) .
C2 C11 1.471(10) .
C3 C4 1.401(11) .
C4 C5 1.401(11) .
C4 C7 1.514(10) .
C5 C6 1.384(9) .
C6 C16 1.444(10) .
C7 C9 1.543(14) .
C7 C10 1.546(14) .
C7 C8 1.557(14) .
C12 C13 1.523(11) .
C13 C15 1.527(10) .
C13 C14 1.532(10) .
C17 C18 1.548(9) .
C18 C20 1.518(9) .
C18 C19 1.519(9) .
C21 C22 1.384(9) .
C22 C23 1.384(10) .
C23 C24 1.396(11) .
C24 C25 1.343(10) .
C26 C31 1.375(9) .
C26 C27 1.386(9) .
C27 C28 1.390(10) .
C27 C36 1.445(10) .
C28 C29 1.408(10) .
C29 C30 1.383(10) .
C29 C32 1.534(10) .
C30 C31 1.385(9) .
C31 C41 1.461(9) .
C32 C33A 1.42(3) .
C32 C35 1.481(18) .
C32 C32A 1.54(3) .
C32 C34 1.563(16) .
C32 C33 1.610(17) .
C32 C34A 1.66(3) .
C37 C38 1.535(12) .
C38 C39 1.471(13) .
C38 C40 1.531(10) .
C42 C43 1.535(8) .
C43 C45 1.511(9) .
C43 C44 1.521(10) .
C46 C47 1.389(10) .
C47 C48 1.357(10) .
C48 C49 1.394(12) .
C49 C50 1.338(11) .
C51 Cl5 1.722(11) .
C51 Cl6 1.754(10) .
C52 Cl8 1.749(9) .
C52 Cl7 1.765(9) .
C53 Cl10 1.637(18) .
C53 Cl9 1.653(16) .
C54 Cl11 1.65(2) .
C54 Cl12 1.66(2) .
Cl11 Cl11 2.36(5) 2_565
